data_7028225
loop_
_publ_author_name
'Saito, Masa-aki'
'Hashimoto, Masato'

_publ_section_title
;
 Synthesis, structure and spectroscopic analyses of
 aquachloridooxidodiperoxidomolybdate(VI).
;
_journal_issue 2
_journal_name_full 'Dalton transactions (Cambridge, England : 2003)'
_journal_page_first 402
_journal_page_last 405
_journal_paper_doi 10.1039/c3dt52848k
_journal_volume 43
_journal_year 2014
_chemical_formula_moiety 'C8 H20 N, Cl H2 Mo O6 '
_chemical_formula_sum 'C8 H22 Cl Mo N O6'
_chemical_formula_weight 359.66
_chemical_name_common
;
Tetraethylammonium aquachlorooxodiperoxomolybdate(VI)
;
_chemical_name_systematic
; 
 Tetraethylammonium
 Aquachloridooxidodi(peroxido-\k^2^O,O)molybdate(VI) 
;
_space_group_IT_number 19
_symmetry_cell_setting orthorhombic
_symmetry_space_group_name_Hall 'P 2ac 2ab'
_symmetry_space_group_name_H-M 'P 21 21 21'
_atom_sites_solution_hydrogens geom
_atom_sites_solution_primary direct
_atom_sites_solution_secondary difmap
_audit_creation_method SHELXL-97
_cell_angle_alpha 90.00
_cell_angle_beta 90.00
_cell_angle_gamma 90.00
_cell_formula_units_Z 8
_cell_length_a 7.9240(11)
_cell_length_b 11.5240(17)
_cell_length_c 31.625(4)
_cell_measurement_reflns_used 10377
_cell_measurement_temperature 93(2)
_cell_measurement_theta_max 30.0441
_cell_measurement_theta_min 2.6187
_cell_volume 2887.9(7)
_computing_cell_refinement 'CrystalClear (Rigaku Inc., 2008)'
_computing_data_collection 'CrystalClear (Rigaku Inc., 2008)'
_computing_data_reduction 'CrystalClear (Rigaku Inc., 2008)'
_computing_molecular_graphics 'ORTEP-III for Windows (Farrugia, 1997)'
_computing_publication_material 'SHELXL-97 (Sheldrick, 2008)'
_computing_structure_refinement 'SHELXL-97 (Sheldrick, 2008)'
_computing_structure_solution 'SHELXS-97 (Sheldrick, 2008)'
_diffrn_ambient_temperature 93(2)
_diffrn_detector_area_resol_mean 28.5714
_diffrn_measured_fraction_theta_full 0.998
_diffrn_measured_fraction_theta_max 0.998
_diffrn_measurement_device_type 'RIGAKU SATURN724+ (4x4 bin mode)'
_diffrn_measurement_method CCD
_diffrn_radiation_monochromator confocal
_diffrn_radiation_source 'fine-focus rotating anode'
_diffrn_radiation_type MoK\a
_diffrn_radiation_wavelength 0.71069
_diffrn_reflns_av_R_equivalents 0.0322
_diffrn_reflns_av_sigmaI/netI 0.0347
_diffrn_reflns_limit_h_max 11
_diffrn_reflns_limit_h_min -8
_diffrn_reflns_limit_k_max 16
_diffrn_reflns_limit_k_min -16
_diffrn_reflns_limit_l_max 44
_diffrn_reflns_limit_l_min -44
_diffrn_reflns_number 26411
_diffrn_reflns_theta_full 30.03
_diffrn_reflns_theta_max 30.03
_diffrn_reflns_theta_min 2.58
_exptl_absorpt_coefficient_mu 1.108
_exptl_absorpt_correction_T_max 0.9621
_exptl_absorpt_correction_T_min 0.9044
_exptl_absorpt_correction_type numerical
_exptl_absorpt_process_details 'CrystalClear (Rigaku Inc., 2008)'
_exptl_crystal_colour yellow
_exptl_crystal_density_diffrn 1.654
_exptl_crystal_density_method 'not measured'
_exptl_crystal_description needle
_exptl_crystal_F_000 1472
_exptl_crystal_size_max 0.124
_exptl_crystal_size_mid 0.094
_exptl_crystal_size_min 0.054
_refine_diff_density_max 1.028
_refine_diff_density_min -0.654
_refine_diff_density_rms 0.100
_refine_ls_abs_structure_details 'Flack H D (1983), Acta Cryst. A39, 876-881'
_refine_ls_abs_structure_Flack -0.04(3)
_refine_ls_extinction_method none
_refine_ls_goodness_of_fit_ref 1.093
_refine_ls_hydrogen_treatment noref
_refine_ls_matrix_type full
_refine_ls_number_parameters 319
_refine_ls_number_reflns 8417
_refine_ls_number_restraints 6
_refine_ls_restrained_S_all 1.093
_refine_ls_R_factor_all 0.0350
_refine_ls_R_factor_gt 0.0313
_refine_ls_shift/su_max 0.002
_refine_ls_shift/su_mean 0.000
_refine_ls_structure_factor_coef Fsqd
_refine_ls_weighting_details 'calc w=1/[\s^2^(Fo^2^)+(0.0275P)^2^+1.2956P] where P=(Fo^2^+2Fc^2^)/3'
_refine_ls_weighting_scheme calc
_refine_ls_wR_factor_gt 0.0625
_refine_ls_wR_factor_ref 0.0644
_reflns_number_gt 7864
_reflns_number_total 8417
_reflns_threshold_expression >2sigma(I)
_cod_data_source_file c3dt52848k.txt
_cod_data_source_block g:\sx97n\Et4N-MoCl
_cod_database_code 7028225

loop_
_symmetry_equiv_pos_as_xyz
'x, y, z'
'-x+1/2, -y, z+1/2'
'-x, y+1/2, -z+1/2'
'x+1/2, -y+1/2, -z'

loop_
_atom_site_label
_atom_site_type_symbol
_atom_site_fract_x
_atom_site_fract_y
_atom_site_fract_z
_atom_site_U_iso_or_equiv
_atom_site_adp_type
_atom_site_occupancy
_atom_site_symmetry_multiplicity
_atom_site_calc_flag
_atom_site_refinement_flags
Mo1 Mo 0.23813(3) 0.267445(17) 0.170330(6) 0.01301(5) Uani 1 1 d .
O1 O 0.2112(2) 0.14567(17) 0.19843(7) 0.0213(4) Uani 1 1 d .
O2 O 0.4848(2) 0.28255(18) 0.16740(7) 0.0187(4) Uani 1 1 d .
O3 O 0.4084(3) 0.34712(18) 0.20276(7) 0.0184(5) Uani 1 1 d .
O4 O 0.0724(3) 0.3690(2) 0.19615(7) 0.0183(4) Uani 1 1 d .
O5 O 0.0033(2) 0.30964(19) 0.15848(7) 0.0183(4) Uani 1 1 d .
O6W O 0.2707(3) 0.43077(16) 0.12657(6) 0.0166(4) Uani 1 1 d D
HW1A H 0.353(3) 0.423(3) 0.1117(10) 0.025 Uiso 1 1 d D
HW1B H 0.188(3) 0.447(3) 0.1124(10) 0.025 Uiso 1 1 d D
Cl1 Cl 0.24777(11) 0.16980(5) 0.103327(19) 0.02316(12) Uani 1 1 d .
Mo2 Mo 0.75006(3) 0.539702(16) 0.071045(6) 0.01204(4) Uani 1 1 d .
O7 O 0.7606(3) 0.60323(15) 0.02328(5) 0.0184(3) Uani 1 1 d .
O8 O 0.5370(2) 0.45430(18) 0.06721(7) 0.0189(4) Uani 1 1 d .
O9 O 0.6835(2) 0.38362(17) 0.05592(7) 0.0194(4) Uani 1 1 d .
O10 O 0.9811(2) 0.48736(18) 0.07897(7) 0.0195(4) Uani 1 1 d .
O11 O 0.9487(2) 0.60120(18) 0.09943(6) 0.0205(4) Uani 1 1 d .
O12W O 0.7292(3) 0.45660(16) 0.14037(6) 0.0174(4) Uani 1 1 d D
HW2A H 0.650(3) 0.411(3) 0.1437(12) 0.026 Uiso 1 1 d D
HW2B H 0.814(3) 0.417(3) 0.1451(12) 0.026 Uiso 1 1 d D
Cl2 Cl 0.59643(9) 0.69407(6) 0.10352(2) 0.02103(13) Uani 1 1 d .
N1 N 0.7561(4) 0.20741(17) 0.28444(6) 0.0156(4) Uani 1 1 d .
C1 C 0.8020(3) 0.1801(3) 0.23875(9) 0.0205(6) Uani 1 1 d .
H1A H 0.7072 0.2009 0.2209 0.025 Uiso 1 1 calc .
H1B H 0.8964 0.2288 0.2306 0.025 Uiso 1 1 calc .
C2 C 0.8484(4) 0.0544(3) 0.23002(10) 0.0270(7) Uani 1 1 d .
H2A H 0.8741 0.0452 0.2005 0.041 Uiso 1 1 calc .
H2B H 0.7553 0.0052 0.2374 0.041 Uiso 1 1 calc .
H2C H 0.9452 0.0335 0.2466 0.041 Uiso 1 1 calc .
C3 C 0.9032(4) 0.1864(3) 0.31425(10) 0.0233(6) Uani 1 1 d .
H3A H 0.9386 0.1062 0.3115 0.028 Uiso 1 1 calc .
H3B H 0.8641 0.1973 0.3430 0.028 Uiso 1 1 calc .
C4 C 1.0557(4) 0.2639(3) 0.30712(11) 0.0329(8) Uani 1 1 d .
H4A H 1.1411 0.2460 0.3276 0.049 Uiso 1 1 calc .
H4B H 1.0228 0.3437 0.3100 0.049 Uiso 1 1 calc .
H4C H 1.0994 0.2511 0.2792 0.049 Uiso 1 1 calc .
C5 C 0.7019(4) 0.3340(2) 0.28461(10) 0.0220(6) Uani 1 1 d .
H5A H 0.7948 0.3809 0.2743 0.026 Uiso 1 1 calc .
H5B H 0.6087 0.3433 0.2650 0.026 Uiso 1 1 calc .
C6 C 0.6483(4) 0.3801(3) 0.32723(11) 0.0306(7) Uani 1 1 d .
H6A H 0.6128 0.4594 0.3244 0.046 Uiso 1 1 calc .
H6B H 0.7416 0.3759 0.3465 0.046 Uiso 1 1 calc .
H6C H 0.5564 0.3343 0.3379 0.046 Uiso 1 1 calc .
C7 C 0.6171(4) 0.1278(3) 0.30023(10) 0.0196(6) Uani 1 1 d .
H7A H 0.6616 0.0495 0.3019 0.024 Uiso 1 1 calc .
H7B H 0.5866 0.1513 0.3287 0.024 Uiso 1 1 calc .
C8 C 0.4593(4) 0.1256(3) 0.27354(11) 0.0266(7) Uani 1 1 d .
H8A H 0.3792 0.0729 0.2858 0.040 Uiso 1 1 calc .
H8B H 0.4870 0.1005 0.2454 0.040 Uiso 1 1 calc .
H8C H 0.4114 0.2021 0.2724 0.040 Uiso 1 1 calc .
N2 N 0.2557(4) 0.49067(16) -0.03945(6) 0.0135(4) Uani 1 1 d .
C9 C 0.2341(4) 0.3819(2) -0.01301(8) 0.0192(5) Uani 1 1 d .
H9A H 0.2839 0.3955 0.0146 0.023 Uiso 1 1 calc .
H9B H 0.2971 0.3196 -0.0263 0.023 Uiso 1 1 calc .
C10 C 0.0537(4) 0.3414(3) -0.00667(10) 0.0240(6) Uani 1 1 d .
H10A H 0.0529 0.2737 0.0110 0.036 Uiso 1 1 calc .
H10B H 0.0045 0.3228 -0.0336 0.036 Uiso 1 1 calc .
H10C H -0.0105 0.4020 0.0066 0.036 Uiso 1 1 calc .
C11 C 0.4458(3) 0.5057(2) -0.04504(9) 0.0191(5) Uani 1 1 d .
H11A H 0.4971 0.5137 -0.0173 0.023 Uiso 1 1 calc .
H11B H 0.4911 0.4359 -0.0579 0.023 Uiso 1 1 calc .
C12 C 0.4964(4) 0.6091(3) -0.07182(11) 0.0273(7) Uani 1 1 d .
H12A H 0.6172 0.6135 -0.0733 0.041 Uiso 1 1 calc .
H12B H 0.4530 0.6789 -0.0593 0.041 Uiso 1 1 calc .
H12C H 0.4509 0.6004 -0.0998 0.041 Uiso 1 1 calc .
C13 C 0.1789(3) 0.5964(2) -0.01763(9) 0.0173(5) Uani 1 1 d .
H13A H 0.1810 0.6610 -0.0373 0.021 Uiso 1 1 calc .
H13B H 0.0615 0.5796 -0.0114 0.021 Uiso 1 1 calc .
C14 C 0.2646(4) 0.6338(2) 0.02277(8) 0.0214(5) Uani 1 1 d .
H14A H 0.2089 0.7013 0.0338 0.032 Uiso 1 1 calc .
H14B H 0.3806 0.6518 0.0171 0.032 Uiso 1 1 calc .
H14C H 0.2586 0.5721 0.0431 0.032 Uiso 1 1 calc .
C15 C 0.1686(4) 0.4793(2) -0.08195(9) 0.0203(6) Uani 1 1 d .
H15A H 0.1832 0.5513 -0.0974 0.024 Uiso 1 1 calc .
H15B H 0.0486 0.4689 -0.0771 0.024 Uiso 1 1 calc .
C16 C 0.2314(5) 0.3801(2) -0.10934(8) 0.0244(6) Uani 1 1 d .
H16A H 0.1716 0.3802 -0.1357 0.037 Uiso 1 1 calc .
H16B H 0.2123 0.3078 -0.0950 0.037 Uiso 1 1 calc .
H16C H 0.3499 0.3895 -0.1146 0.037 Uiso 1 1 calc .

loop_
_atom_site_aniso_label
_atom_site_aniso_U_11
_atom_site_aniso_U_22
_atom_site_aniso_U_33
_atom_site_aniso_U_23
_atom_site_aniso_U_13
_atom_site_aniso_U_12
Mo1 0.01354(9) 0.01295(8) 0.01255(8) -0.00013(7) -0.00016(10) 0.00107(9)
O1 0.0206(11) 0.0174(9) 0.0260(10) 0.0017(8) -0.0007(8) 0.0006(8)
O2 0.0151(9) 0.0212(10) 0.0198(10) -0.0041(9) -0.0009(8) 0.0017(8)
O3 0.0198(10) 0.0190(10) 0.0163(10) -0.0035(8) -0.0037(8) 0.0014(8)
O4 0.0178(10) 0.0208(10) 0.0163(10) -0.0022(8) 0.0012(8) 0.0038(8)
O5 0.0152(9) 0.0220(10) 0.0177(10) -0.0016(8) -0.0017(7) 0.0021(8)
O6W 0.0134(10) 0.0215(8) 0.0149(8) 0.0030(7) -0.0006(8) 0.0005(8)
Cl1 0.0200(3) 0.0281(3) 0.0214(3) -0.0114(2) 0.0008(3) -0.0014(4)
Mo2 0.01252(9) 0.01269(8) 0.01090(8) 0.00041(6) -0.00011(10) 0.00032(11)
O7 0.0192(9) 0.0204(8) 0.0156(8) 0.0017(6) 0.0002(10) -0.0008(10)
O8 0.0157(9) 0.0194(10) 0.0215(11) 0.0010(9) 0.0000(8) -0.0004(8)
O9 0.0202(9) 0.0139(9) 0.0242(10) -0.0036(8) 0.0002(8) 0.0008(7)
O10 0.0147(9) 0.0212(11) 0.0224(11) 0.0019(9) -0.0021(8) 0.0035(8)
O11 0.0204(10) 0.0215(10) 0.0195(10) -0.0031(8) -0.0038(8) -0.0030(8)
O12W 0.0171(10) 0.0187(8) 0.0166(8) 0.0041(7) -0.0014(8) -0.0008(9)
Cl2 0.0274(3) 0.0160(3) 0.0196(3) 0.0001(3) 0.0071(3) 0.0041(3)
N1 0.0176(10) 0.0175(9) 0.0115(8) 0.0030(7) -0.0005(11) -0.0007(12)
C1 0.0224(14) 0.0255(14) 0.0136(12) 0.0047(11) 0.0024(9) 0.0001(11)
C2 0.0279(15) 0.0309(17) 0.0223(15) 0.0044(13) 0.0044(12) 0.0037(13)
C3 0.0234(14) 0.0277(15) 0.0187(14) 0.0071(13) -0.0066(11) 0.0001(12)
C4 0.0213(14) 0.049(2) 0.0281(16) 0.0107(16) -0.0062(12) -0.0036(15)
C5 0.0252(16) 0.0137(12) 0.0270(15) 0.0044(11) -0.0005(11) -0.0011(10)
C6 0.0436(19) 0.0175(14) 0.0305(17) 0.0038(13) 0.0051(15) 0.0014(13)
C7 0.0214(14) 0.0155(13) 0.0221(14) 0.0061(11) 0.0022(11) 0.0001(11)
C8 0.0204(14) 0.0270(15) 0.0323(17) 0.0093(13) -0.0023(12) -0.0059(12)
N2 0.0142(9) 0.0129(8) 0.0133(8) -0.0004(7) -0.0006(10) -0.0008(11)
C9 0.0259(15) 0.0131(10) 0.0186(11) 0.0033(8) -0.0007(13) 0.0014(13)
C10 0.0281(16) 0.0212(14) 0.0227(15) -0.0024(12) 0.0052(12) -0.0066(12)
C11 0.0139(12) 0.0194(13) 0.0240(14) -0.0023(11) 0.0020(10) -0.0003(10)
C12 0.0234(15) 0.0288(16) 0.0299(17) 0.0031(14) 0.0028(13) -0.0115(12)
C13 0.0166(12) 0.0139(12) 0.0215(14) -0.0007(10) 0.0033(10) 0.0035(10)
C14 0.0285(15) 0.0182(11) 0.0174(11) -0.0022(9) 0.0010(13) 0.0044(14)
C15 0.0237(14) 0.0197(14) 0.0174(13) 0.0014(11) -0.0053(11) 0.0000(11)
C16 0.0329(17) 0.0228(12) 0.0174(12) -0.0040(9) -0.0016(13) -0.0048(14)

loop_
_atom_type_symbol
_atom_type_description
_atom_type_scat_dispersion_real
_atom_type_scat_dispersion_imag
_atom_type_scat_source
Mo Mo -1.6832 0.6857 'International Tables Vol C Tables 4.2.6.8 and 6.1.1.4'
Cl Cl 0.1484 0.1585 'International Tables Vol C Tables 4.2.6.8 and 6.1.1.4'
O O 0.0106 0.0060 'International Tables Vol C Tables 4.2.6.8 and 6.1.1.4'
N N 0.0061 0.0033 'International Tables Vol C Tables 4.2.6.8 and 6.1.1.4'
C C 0.0033 0.0016 'International Tables Vol C Tables 4.2.6.8 and 6.1.1.4'
H H 0.0000 0.0000 'International Tables Vol C Tables 4.2.6.8 and 6.1.1.4'

loop_
_geom_angle_atom_site_label_1
_geom_angle_atom_site_label_2
_geom_angle_atom_site_label_3
_geom_angle
O1 Mo1 O3 101.89(9)
O1 Mo1 O4 101.31(10)
O3 Mo1 O4 87.85(8)
O1 Mo1 O5 100.87(9)
O3 Mo1 O5 130.41(9)
O4 Mo1 O5 44.57(9)
O1 Mo1 O2 103.06(9)
O3 Mo1 O2 44.48(9)
O4 Mo1 O2 129.81(9)
O5 Mo1 O2 156.04(9)
O1 Mo1 O6W 175.91(8)
O3 Mo1 O6W 81.66(8)
O4 Mo1 O6W 80.74(8)
O5 Mo1 O6W 78.05(8)
O2 Mo1 O6W 78.00(8)
O1 Mo1 Cl1 94.56(7)
O3 Mo1 Cl1 132.13(7)
O4 Mo1 Cl1 132.54(7)
O5 Mo1 Cl1 88.72(7)
O2 Mo1 Cl1 88.18(7)
O6W Mo1 Cl1 81.50(5)
O3 O2 Mo1 66.43(11)
O2 O3 Mo1 69.09(11)
O5 O4 Mo1 68.42(12)
O4 O5 Mo1 67.01(11)
Mo1 O6W HW1A 110(3)
Mo1 O6W HW1B 115(3)
HW1A O6W HW1B 111(3)
O7 Mo2 O9 101.32(9)
O7 Mo2 O10 101.78(10)
O9 Mo2 O10 90.00(9)
O7 Mo2 O11 102.45(10)
O9 Mo2 O11 132.32(8)
O10 Mo2 O11 44.89(9)
O7 Mo2 O8 101.91(10)
O9 Mo2 O8 44.14(8)
O10 Mo2 O8 131.62(9)
O11 Mo2 O8 155.40(9)
O7 Mo2 Cl2 95.02(7)
O9 Mo2 Cl2 131.31(6)
O10 Mo2 Cl2 130.99(7)
O11 Mo2 Cl2 86.71(6)
O8 Mo2 Cl2 87.79(6)
O7 Mo2 O12W 177.49(8)
O9 Mo2 O12W 80.56(8)
O10 Mo2 O12W 79.81(8)
O11 Mo2 O12W 77.26(8)
O8 Mo2 O12W 78.26(8)
Cl2 Mo2 O12W 82.48(5)
O9 O8 Mo2 67.07(11)
O8 O9 Mo2 68.79(11)
O11 O10 Mo2 67.61(11)
O10 O11 Mo2 67.50(11)
Mo2 O12W HW2A 115(3)
Mo2 O12W HW2B 109(3)
HW2A O12W HW2B 104(3)
C7 N1 C3 104.9(2)
C7 N1 C5 112.0(2)
C3 N1 C5 111.6(2)
C7 N1 C1 111.1(2)
C3 N1 C1 111.9(2)
C5 N1 C1 105.6(2)
C2 C1 N1 115.3(2)
C2 C1 H1A 108.5
N1 C1 H1A 108.5
C2 C1 H1B 108.5
N1 C1 H1B 108.5
H1A C1 H1B 107.5
C1 C2 H2A 109.5
C1 C2 H2B 109.5
H2A C2 H2B 109.5
C1 C2 H2C 109.5
H2A C2 H2C 109.5
H2B C2 H2C 109.5
N1 C3 C4 115.1(2)
N1 C3 H3A 108.5
C4 C3 H3A 108.5
N1 C3 H3B 108.5
C4 C3 H3B 108.5
H3A C3 H3B 107.5
C3 C4 H4A 109.5
C3 C4 H4B 109.5
H4A C4 H4B 109.5
C3 C4 H4C 109.5
H4A C4 H4C 109.5
H4B C4 H4C 109.5
C6 C5 N1 114.8(2)
C6 C5 H5A 108.6
N1 C5 H5A 108.6
C6 C5 H5B 108.6
N1 C5 H5B 108.6
H5A C5 H5B 107.5
C5 C6 H6A 109.5
C5 C6 H6B 109.5
H6A C6 H6B 109.5
C5 C6 H6C 109.5
H6A C6 H6C 109.5
H6B C6 H6C 109.5
C8 C7 N1 115.3(2)
C8 C7 H7A 108.5
N1 C7 H7A 108.5
C8 C7 H7B 108.5
N1 C7 H7B 108.5
H7A C7 H7B 107.5
C7 C8 H8A 109.5
C7 C8 H8B 109.5
H8A C8 H8B 109.5
C7 C8 H8C 109.5
H8A C8 H8C 109.5
H8B C8 H8C 109.5
C15 N2 C9 111.4(2)
C15 N2 C11 110.9(2)
C9 N2 C11 105.6(2)
C15 N2 C13 106.7(2)
C9 N2 C13 111.4(2)
C11 N2 C13 110.8(2)
N2 C9 C10 115.7(3)
N2 C9 H9A 108.4
C10 C9 H9A 108.4
N2 C9 H9B 108.4
C10 C9 H9B 108.4
H9A C9 H9B 107.4
C9 C10 H10A 109.5
C9 C10 H10B 109.5
H10A C10 H10B 109.5
C9 C10 H10C 109.5
H10A C10 H10C 109.5
H10B C10 H10C 109.5
C12 C11 N2 114.5(2)
C12 C11 H11A 108.6
N2 C11 H11A 108.6
C12 C11 H11B 108.6
N2 C11 H11B 108.6
H11A C11 H11B 107.6
C11 C12 H12A 109.5
C11 C12 H12B 109.5
H12A C12 H12B 109.5
C11 C12 H12C 109.5
H12A C12 H12C 109.5
H12B C12 H12C 109.5
C14 C13 N2 115.5(2)
C14 C13 H13A 108.4
N2 C13 H13A 108.4
C14 C13 H13B 108.4
N2 C13 H13B 108.4
H13A C13 H13B 107.5
C13 C14 H14A 109.5
C13 C14 H14B 109.5
H14A C14 H14B 109.5
C13 C14 H14C 109.5
H14A C14 H14C 109.5
H14B C14 H14C 109.5
N2 C15 C16 114.9(2)
N2 C15 H15A 108.5
C16 C15 H15A 108.5
N2 C15 H15B 108.5
C16 C15 H15B 108.5
H15A C15 H15B 107.5
C15 C16 H16A 109.5
C15 C16 H16B 109.5
H16A C16 H16B 109.5
C15 C16 H16C 109.5
H16A C16 H16C 109.5
H16B C16 H16C 109.5

loop_
_geom_bond_atom_site_label_1
_geom_bond_atom_site_label_2
_geom_bond_distance
Mo1 O1 1.675(2)
Mo1 O3 1.927(2)
Mo1 O4 1.939(2)
Mo1 O5 1.959(2)
Mo1 O2 1.9643(19)
Mo1 O6W 2.3505(18)
Mo1 Cl1 2.4004(6)
O2 O3 1.473(3)
O4 O5 1.479(3)
O6W HW1A 0.810(17)
O6W HW1B 0.815(17)
Mo2 O7 1.6808(17)
Mo2 O9 1.934(2)
Mo2 O10 1.944(2)
Mo2 O11 1.946(2)
Mo2 O8 1.958(2)
Mo2 Cl2 2.3878(7)
Mo2 O12W 2.3982(18)
O8 O9 1.463(3)
O10 O11 1.485(3)
O12W HW2A 0.829(17)
O12W HW2B 0.824(17)
N1 C7 1.518(4)
N1 C3 1.519(4)
N1 C5 1.521(3)
N1 C1 1.523(3)
C1 C2 1.520(4)
C1 H1A 0.9700
C1 H1B 0.9700
C2 H2A 0.9600
C2 H2B 0.9600
C2 H2C 0.9600
C3 C4 1.519(4)
C3 H3A 0.9700
C3 H3B 0.9700
C4 H4A 0.9600
C4 H4B 0.9600
C4 H4C 0.9600
C5 C6 1.510(5)
C5 H5A 0.9700
C5 H5B 0.9700
C6 H6A 0.9600
C6 H6B 0.9600
C6 H6C 0.9600
C7 C8 1.509(4)
C7 H7A 0.9700
C7 H7B 0.9700
C8 H8A 0.9600
C8 H8B 0.9600
C8 H8C 0.9600
N2 C15 1.517(3)
N2 C9 1.517(3)
N2 C11 1.526(4)
N2 C13 1.527(3)
C9 C10 1.517(5)
C9 H9A 0.9700
C9 H9B 0.9700
C10 H10A 0.9600
C10 H10B 0.9600
C10 H10C 0.9600
C11 C12 1.516(4)
C11 H11A 0.9700
C11 H11B 0.9700
C12 H12A 0.9600
C12 H12B 0.9600
C12 H12C 0.9600
C13 C14 1.509(4)
C13 H13A 0.9700
C13 H13B 0.9700
C14 H14A 0.9600
C14 H14B 0.9600
C14 H14C 0.9600
C15 C16 1.518(4)
C15 H15A 0.9700
C15 H15B 0.9700
C16 H16A 0.9600
C16 H16B 0.9600
C16 H16C 0.9600

loop_
_geom_hbond_atom_site_label_D
_geom_hbond_atom_site_label_H
_geom_hbond_atom_site_label_A
_geom_hbond_distance_DH
_geom_hbond_distance_HA
_geom_hbond_distance_DA
_geom_hbond_angle_DHA
_geom_hbond_site_symmetry_A
O6W HW1A O8 0.810(17) 2.06(2) 2.837(3) 162(4) .
O6W HW1B O10 0.815(17) 2.006(17) 2.821(3) 178(4) 1_455
O6W HW1B O11 0.815(17) 2.63(3) 3.332(3) 145(3) 1_455
O12W HW2A O2 0.829(17) 2.11(2) 2.916(3) 164(4) .
O12W HW2B O5 0.824(17) 1.992(18) 2.813(3) 174(4) 1_655
C11 H11B Cl1 0.97 2.77 3.635(3) 148.6 4
C13 H13A Cl2 0.97 2.76 3.693(3) 161.1 4_465
C6 H6C Cl2 0.96 2.74 3.627(3) 153.7 3_645
C7 H7B Cl2 0.97 2.64 3.566(3) 160.7 3_645
